data_4503105
loop_
_publ_author_name
'Han, Lei'
'Zhou, Yan'
'Zhao, Wen-Na'

_publ_section_title
;
 Assembly of a Cluster-Based Coordination Polymer from a Linear
 Trimetallic Building Block Surrounded by Flexible Hingelike Ligands
;
_journal_issue 7
_journal_name_full 'Crystal Growth &amp; Design'
_journal_page_first 2052
_journal_paper_doi 10.1021/cg070381t
_journal_volume 8
_journal_year 2008
_chemical_formula_sum 'C63 H41 Cd3 N O24'
_chemical_formula_weight 1533.17
_chemical_name_systematic
; 
 ? 
;
_space_group_IT_number 2
_symmetry_cell_setting triclinic
_symmetry_space_group_name_Hall '-P 1'
_symmetry_space_group_name_H-M 'P -1'
_atom_sites_solution_hydrogens geom
_atom_sites_solution_primary direct
_atom_sites_solution_secondary difmap
_audit_creation_method SHELXL-97
_cell_angle_alpha 79.58(3)
_cell_angle_beta 73.47(3)
_cell_angle_gamma 81.16(3)
_cell_formula_units_Z 2
_cell_length_a 14.767(3)
_cell_length_b 14.926(3)
_cell_length_c 15.933(3)
_cell_measurement_temperature 298(2)
_cell_volume 3291.6(13)
_computing_cell_refinement 'SAINT (Bruker, 2003)'
_computing_data_collection 'SMART (Bruker, 2003)'
_computing_data_reduction SAINT
_computing_molecular_graphics SHELXTL
_computing_publication_material SHELXTL
_computing_structure_refinement 'SHELXL-97 (Sheldrick, 1997)'
_computing_structure_solution 'SHELXS-97 (Sheldrick, 1997)'
_diffrn_ambient_temperature 298(2)
_diffrn_measured_fraction_theta_full 0.966
_diffrn_measured_fraction_theta_max 0.966
_diffrn_measurement_device_type 'BRUKER SMART CCD Apex II'
_diffrn_measurement_method '\w scans'
_diffrn_radiation_monochromator graphite
_diffrn_radiation_source 'fine-focus sealed tube'
_diffrn_radiation_type MoK\a
_diffrn_radiation_wavelength 0.71073
_diffrn_reflns_av_R_equivalents 0.0414
_diffrn_reflns_av_sigmaI/netI 0.0610
_diffrn_reflns_limit_h_max 19
_diffrn_reflns_limit_h_min -19
_diffrn_reflns_limit_k_max 15
_diffrn_reflns_limit_k_min -19
_diffrn_reflns_limit_l_max 20
_diffrn_reflns_limit_l_min -20
_diffrn_reflns_number 30599
_diffrn_reflns_theta_full 27.49
_diffrn_reflns_theta_max 27.49
_diffrn_reflns_theta_min 3.00
_exptl_absorpt_coefficient_mu 1.038
_exptl_absorpt_correction_type multi-scan
_exptl_absorpt_process_details 'SADABS (Sheldrick, 1996)'
_exptl_crystal_colour red
_exptl_crystal_density_diffrn 1.547
_exptl_crystal_density_method 'not measured'
_exptl_crystal_description block
_exptl_crystal_F_000 1524
_exptl_crystal_size_max 0.25
_exptl_crystal_size_mid 0.21
_exptl_crystal_size_min 0.13
_refine_diff_density_max 1.261
_refine_diff_density_min -0.722
_refine_diff_density_rms 0.150
_refine_ls_extinction_method none
_refine_ls_goodness_of_fit_ref 0.966
_refine_ls_hydrogen_treatment mixed
_refine_ls_matrix_type full
_refine_ls_number_parameters 792
_refine_ls_number_reflns 14587
_refine_ls_number_restraints 0
_refine_ls_restrained_S_all 0.966
_refine_ls_R_factor_all 0.1019
_refine_ls_R_factor_gt 0.0612
_refine_ls_shift/su_max 0.045
_refine_ls_shift/su_mean 0.005
_refine_ls_structure_factor_coef Fsqd
_refine_ls_weighting_details 'calc w=1/[\s^2^(Fo^2^)+(0.1158P)^2^+10.7171P] where P=(Fo^2^+2Fc^2^)/3'
_refine_ls_weighting_scheme calc
_refine_ls_wR_factor_gt 0.1840
_refine_ls_wR_factor_ref 0.2146
_reflns_number_gt 9160
_reflns_number_total 14587
_reflns_threshold_expression >2sigma(I)
_cod_data_source_file cg070381t-file003.cif
_cod_data_source_block d:\zhouyan\257\a
_cod_original_cell_volume 3291.5(11)
_cod_original_sg_symbol_H-M P-1
_cod_database_code 4503105

loop_
_symmetry_equiv_pos_as_xyz
'x, y, z'
'-x, -y, -z'

loop_
_atom_site_label
_atom_site_type_symbol
_atom_site_fract_x
_atom_site_fract_y
_atom_site_fract_z
_atom_site_U_iso_or_equiv
_atom_site_adp_type
_atom_site_occupancy
_atom_site_symmetry_multiplicity
_atom_site_calc_flag
_atom_site_refinement_flags
Cd1 Cd 0.70910(3) 0.74266(3) 0.70681(3) 0.03702(14) Uani 1 1 d .
Cd2 Cd 0.81117(4) 0.86982(4) 0.78433(3) 0.04838(16) Uani 1 1 d .
Cd3 Cd 0.60405(4) 0.62372(4) 0.62374(3) 0.04472(15) Uani 1 1 d .
O4 O 0.7059(3) 0.7368(3) 0.5671(3) 0.0390(10) Uani 1 1 d .
O3 O 0.6638(3) 0.7998(3) 0.8350(3) 0.0408(10) Uani 1 1 d .
O2 O 0.5520(3) 0.7255(3) 0.7316(3) 0.0393(10) Uani 1 1 d .
O1 O 0.6777(4) 0.9770(3) 0.8245(4) 0.0574(13) Uani 1 1 d .
O10 O 0.7673(3) 0.8813(3) 0.6534(3) 0.0398(10) Uani 1 1 d .
O9 O 0.7313(4) 0.5166(4) 0.5701(4) 0.0633(15) Uani 1 1 d .
O8 O 0.7151(3) 0.5906(3) 0.7142(3) 0.0430(10) Uani 1 1 d .
O7 O 0.8509(4) 0.7621(4) 0.8955(4) 0.0649(15) Uani 1 1 d .
O6 O 0.8490(3) 0.7146(3) 0.7436(3) 0.0456(11) Uani 1 1 d .
O5 O 0.4990(4) 0.5582(4) 0.7487(3) 0.0604(14) Uani 1 1 d .
O12 O 0.9432(3) 0.8922(4) 0.6625(3) 0.0554(13) Uani 1 1 d .
O11 O 0.5402(4) 0.7451(4) 0.5311(4) 0.0619(14) Uani 1 1 d .
O16 O 0.7373(4) 1.0323(4) 0.4041(4) 0.0711(17) Uani 1 1 d .
C14 C 0.4776(5) 0.7314(4) 0.8838(4) 0.0401(14) Uani 1 1 d .
C16 C 0.8359(4) 0.8838(4) 0.5799(4) 0.0392(14) Uani 1 1 d .
C17 C 0.9337(4) 0.8883(5) 0.5899(5) 0.0442(15) Uani 1 1 d .
O20 O 0.4058(4) 0.7211(4) 1.0364(3) 0.0666(16) Uani 1 1 d .
C19 C 0.5508(5) 0.8878(5) 0.4413(4) 0.0445(15) Uani 1 1 d .
C20 C 0.5052(4) 0.6890(4) 0.8104(4) 0.0391(14) Uani 1 1 d .
C21 C 0.4764(5) 0.5948(5) 0.8166(5) 0.0450(15) Uani 1 1 d .
C22 C 0.6793(4) 0.8106(5) 0.5179(4) 0.0390(14) Uani 1 1 d .
C23 C 0.8720(5) 0.6124(6) 0.9681(5) 0.057(2) Uani 1 1 d .
O19 O 1.0253(4) 0.4520(5) 0.7111(4) 0.0749(18) Uani 1 1 d .
O15 O 0.8946(4) 0.8760(5) 0.3477(4) 0.0775(19) Uani 1 1 d .
O18 O 0.3319(4) 0.8721(4) 0.9158(5) 0.082(2) Uani 1 1 d .
C27 C 0.8594(4) 0.6492(5) 0.8073(4) 0.0419(15) Uani 1 1 d .
C28 C 0.7940(5) 0.5391(4) 0.6851(4) 0.0433(15) Uani 1 1 d .
C29 C 0.4053(4) 0.5889(5) 0.9757(5) 0.0453(15) Uani 1 1 d .
C30 C 0.6029(5) 0.9623(5) 0.4087(4) 0.0476(16) Uani 1 1 d .
C31 C 0.9067(5) 0.8816(5) 0.4205(5) 0.0521(18) Uani 1 1 d .
C32 C 0.8691(5) 0.5208(5) 0.7216(4) 0.0462(16) Uani 1 1 d .
C33 C 0.7301(4) 0.8835(5) 0.4835(4) 0.0416(15) Uani 1 1 d .
C34 C 0.4270(5) 0.6841(5) 0.9692(5) 0.0455(16) Uani 1 1 d .
C35 C 0.5842(4) 0.8546(4) 0.8558(4) 0.0373(13) Uani 1 1 d .
C36 C 0.8243(4) 0.8848(5) 0.4983(4) 0.0404(14) Uani 1 1 d .
C37 C 0.8683(5) 0.5585(5) 0.8022(4) 0.0468(16) Uani 1 1 d .
O14 O 0.8710(6) 0.9605(5) 0.8486(5) 0.094(2) Uani 1 1 d .
C39 C 0.9581(5) 0.4224(5) 0.6032(5) 0.0506(17) Uani 1 1 d .
C40 C 0.5669(5) 1.0384(6) 0.3583(5) 0.0539(18) Uani 1 1 d .
H40A H 0.6010 1.0906 0.3367 0.065 Uiso 1 1 calc R
C41 C 0.5147(5) 1.0200(4) 0.8813(4) 0.0466(16) Uani 1 1 d .
C42 C 0.4260(5) 0.5477(5) 0.9006(4) 0.0428(15) Uani 1 1 d .
C43 C 0.5848(4) 0.8104(5) 0.4990(4) 0.0445(15) Uani 1 1 d .
C44 C 1.0029(5) 0.8810(5) 0.4295(5) 0.0512(17) Uani 1 1 d .
C45 C 0.8820(5) 0.4373(5) 0.5669(5) 0.0473(16) Uani 1 1 d .
C47 C 0.8607(5) 0.6808(6) 0.8913(5) 0.0525(18) Uani 1 1 d .
C48 C 1.0152(5) 0.8856(5) 0.5115(5) 0.0474(16) Uani 1 1 d .
O13 O 0.5255(7) 0.5462(6) 0.5633(6) 0.123(3) Uani 1 1 d .
C50 C 0.5987(5) 0.9532(5) 0.8516(4) 0.0448(15) Uani 1 1 d .
C51 C 0.6941(5) 0.9631(5) 0.4298(4) 0.0487(16) Uani 1 1 d .
C52 C 0.9551(6) 0.4640(5) 0.6820(5) 0.0559(19) Uani 1 1 d .
C53 C 0.3679(5) 0.5400(5) 1.0576(5) 0.0536(18) Uani 1 1 d .
H53A H 0.3545 0.5677 1.1096 0.064 Uiso 1 1 calc R
C54 C 0.7980(5) 0.4974(5) 0.6043(5) 0.0480(16) Uani 1 1 d .
C55 C 0.4964(5) 0.8271(4) 0.8805(4) 0.0439(15) Uani 1 1 d .
C56 C 0.8871(6) 0.3994(6) 0.4908(6) 0.065(2) Uani 1 1 d .
H56A H 0.8342 0.4081 0.4664 0.078 Uiso 1 1 calc R
C57 C 0.4820(6) 1.0372(6) 0.3401(5) 0.061(2) Uani 1 1 d .
H57A H 0.4577 1.0890 0.3055 0.073 Uiso 1 1 calc R
C58 C 0.4130(5) 0.8940(5) 0.9023(5) 0.0535(18) Uani 1 1 d .
C60 C 0.4642(5) 0.8883(6) 0.4214(5) 0.0543(19) Uani 1 1 d .
H60A H 0.4286 0.8372 0.4431 0.065 Uiso 1 1 calc R
O17 O 0.8723(5) 0.4057(4) 0.8787(4) 0.0722(17) Uani 1 1 d .
C92 C 0.4251(5) 0.9902(5) 0.9068(5) 0.0507(17) Uani 1 1 d .
C91 C 1.0404(6) 0.3720(5) 0.5631(5) 0.060(2) Uani 1 1 d .
H91A H 1.0934 0.3614 0.5876 0.072 Uiso 1 1 calc R
C90 C 1.1072(5) 0.8867(6) 0.5204(6) 0.059(2) Uani 1 1 d .
H90A H 1.1160 0.8936 0.5756 0.071 Uiso 1 1 calc R
C89 C 0.3503(5) 0.4509(6) 1.0632(5) 0.061(2) Uani 1 1 d .
H89A H 0.3258 0.4168 1.1195 0.073 Uiso 1 1 calc R
C88 C 0.3599(8) 1.1406(6) 0.9390(7) 0.079(3) Uani 1 1 d .
H88A H 0.3062 1.1832 0.9582 0.095 Uiso 1 1 calc R
C87 C 0.4059(5) 0.4585(5) 0.9072(5) 0.0547(18) Uani 1 1 d .
H87A H 0.4186 0.4307 0.8554 0.066 Uiso 1 1 calc R
C86 C 0.5256(7) 1.1081(5) 0.8840(6) 0.064(2) Uani 1 1 d .
H86A H 0.5872 1.1280 0.8651 0.077 Uiso 1 1 calc R
C85 C 0.8737(6) 0.4877(6) 0.8803(5) 0.059(2) Uani 1 1 d .
C84 C 0.8762(5) 0.5206(6) 0.9635(5) 0.061(2) Uani 1 1 d .
C83 C 0.3471(6) 1.0496(6) 0.9370(6) 0.068(2) Uani 1 1 d .
H83A H 0.2855 1.0297 0.9562 0.082 Uiso 1 1 calc R
C82 C 1.0452(7) 0.3367(6) 0.4860(6) 0.068(2) Uani 1 1 d .
H82A H 1.1023 0.3033 0.4573 0.081 Uiso 1 1 calc R
C81 C 1.0812(5) 0.8730(6) 0.3584(6) 0.068(2) Uani 1 1 d .
H81A H 1.0733 0.8679 0.3023 0.081 Uiso 1 1 calc R
C80 C 0.3679(5) 0.4109(5) 0.9882(6) 0.061(2) Uani 1 1 d .
H80A H 0.3535 0.3500 0.9926 0.074 Uiso 1 1 calc R
C79 C 0.4482(8) 1.1678(6) 0.9138(7) 0.074(3) Uani 1 1 d .
H79A H 0.4563 1.2289 0.9169 0.089 Uiso 1 1 calc R
C78 C 0.4313(5) 0.9635(7) 0.3704(5) 0.062(2) Uani 1 1 d .
H78A H 0.3729 0.9641 0.3562 0.074 Uiso 1 1 calc R
C77 C 1.1840(6) 0.8776(7) 0.4488(7) 0.075(3) Uani 1 1 d .
H77A H 1.2466 0.8748 0.4548 0.090 Uiso 1 1 calc R
C76 C 0.9701(7) 0.3496(6) 0.4525(6) 0.070(3) Uani 1 1 d .
H76A H 0.9743 0.3237 0.4011 0.084 Uiso 1 1 calc R
C75 C 0.8754(7) 0.6411(8) 1.0433(5) 0.080(3) Uani 1 1 d .
H75A H 0.8720 0.7047 1.0460 0.097 Uiso 1 1 calc R
C74 C 0.8838(8) 0.4886(9) 1.1137(6) 0.095(4) Uani 1 1 d .
H74A H 0.8854 0.4461 1.1656 0.114 Uiso 1 1 calc R
C73 C 1.1700(6) 0.8725(8) 0.3685(8) 0.086(3) Uani 1 1 d .
H73A H 1.2234 0.8686 0.3186 0.104 Uiso 1 1 calc R
C72 C 0.8814(7) 0.4564(8) 1.0365(6) 0.086(3) Uani 1 1 d .
H72A H 0.8833 0.3928 1.0349 0.103 Uiso 1 1 calc R
C71 C 0.8839(9) 0.5773(9) 1.1154(6) 0.096(4) Uani 1 1 d .
H71A H 0.8900 0.5969 1.1670 0.115 Uiso 1 1 calc R
N1 N 0.3150(12) 0.3248(12) 0.6887(11) 0.156(5) Uiso 1 1 d .
O34 O 0.7912(11) 1.1332(11) 0.8944(10) 0.096(4) Uiso 0.50 1 d P
O33 O 0.7931(15) 1.2548(15) 0.2544(15) 0.137(7) Uiso 0.50 1 d P
O32 O 0.3707(16) 0.6288(16) 0.5088(15) 0.143(7) Uiso 0.50 1 d P
O30 O 0.4525(16) 0.3640(17) 0.6849(15) 0.278(10) Uiso 1 1 d .
C103 C 0.403(2) 0.305(2) 0.7073(17) 0.213(10) Uiso 1 1 d .
H10G H 0.4223 0.2470 0.7366 0.256 Uiso 1 1 calc R
C102 C 0.2678(18) 0.2461(18) 0.7197(16) 0.222(10) Uiso 1 1 d .
H10A H 0.3088 0.1972 0.7452 0.333 Uiso 1 1 calc R
H10B H 0.2524 0.2261 0.6705 0.333 Uiso 1 1 calc R
H10C H 0.2090 0.2598 0.7652 0.333 Uiso 1 1 calc R
O31 O 0.2448(17) 0.7052(17) 1.2044(16) 0.153(8) Uiso 0.50 1 d P
C101 C 0.2768(19) 0.4010(19) 0.6475(18) 0.238(11) Uiso 1 1 d .
H10D H 0.3220 0.4471 0.6291 0.357 Uiso 1 1 calc R
H10E H 0.2182 0.4248 0.6879 0.357 Uiso 1 1 calc R
H10F H 0.2622 0.3870 0.5953 0.357 Uiso 1 1 calc R
O35 O 0.363(2) 0.699(2) 0.336(2) 0.228(13) Uiso 0.50 1 d P
O36 O 0.766(3) 1.308(3) 0.338(2) 0.247(15) Uiso 0.50 1 d P

loop_
_atom_site_aniso_label
_atom_site_aniso_U_11
_atom_site_aniso_U_22
_atom_site_aniso_U_33
_atom_site_aniso_U_23
_atom_site_aniso_U_13
_atom_site_aniso_U_12
Cd1 0.0378(2) 0.0387(3) 0.0322(2) -0.00397(18) -0.01002(19) 0.00309(18)
Cd2 0.0486(3) 0.0535(3) 0.0457(3) -0.0099(2) -0.0166(2) -0.0027(2)
Cd3 0.0498(3) 0.0448(3) 0.0392(3) -0.0067(2) -0.0135(2) 0.0000(2)
O4 0.038(2) 0.049(3) 0.029(2) 0.0008(18) -0.0151(18) 0.0009(19)
O3 0.042(2) 0.038(2) 0.041(2) -0.0133(19) -0.008(2) 0.0034(18)
O2 0.039(2) 0.037(2) 0.037(2) -0.0009(18) -0.0069(19) -0.0026(18)
O1 0.060(3) 0.042(3) 0.067(3) -0.011(2) -0.007(3) -0.012(2)
O10 0.034(2) 0.043(3) 0.039(2) -0.0005(19) -0.0079(19) -0.0038(18)
O9 0.071(3) 0.064(4) 0.062(3) -0.033(3) -0.028(3) 0.019(3)
O8 0.046(2) 0.040(3) 0.036(2) -0.0048(19) -0.007(2) 0.0095(19)
O7 0.085(4) 0.063(4) 0.057(3) -0.020(3) -0.039(3) 0.012(3)
O6 0.046(2) 0.053(3) 0.037(2) -0.006(2) -0.018(2) 0.010(2)
O5 0.081(4) 0.051(3) 0.047(3) -0.014(2) 0.000(3) -0.024(3)
O12 0.045(3) 0.073(4) 0.055(3) -0.014(3) -0.021(2) -0.006(2)
O11 0.048(3) 0.068(4) 0.070(4) 0.015(3) -0.028(3) -0.016(3)
O16 0.069(4) 0.069(4) 0.078(4) 0.024(3) -0.036(3) -0.025(3)
C14 0.044(3) 0.032(3) 0.037(3) -0.007(3) 0.001(3) 0.000(3)
C16 0.036(3) 0.034(3) 0.045(3) 0.001(3) -0.013(3) 0.001(2)
C17 0.034(3) 0.042(4) 0.055(4) -0.002(3) -0.013(3) -0.002(3)
O20 0.079(4) 0.065(4) 0.046(3) -0.019(3) 0.010(3) -0.019(3)
C19 0.038(3) 0.055(4) 0.037(3) 0.000(3) -0.013(3) 0.005(3)
C20 0.038(3) 0.034(3) 0.042(3) -0.002(3) -0.009(3) -0.001(2)
C21 0.050(4) 0.039(4) 0.046(4) -0.006(3) -0.011(3) -0.005(3)
C22 0.035(3) 0.053(4) 0.026(3) -0.004(3) -0.008(2) 0.001(3)
C23 0.053(4) 0.078(6) 0.038(4) -0.010(3) -0.020(3) 0.021(4)
O19 0.064(4) 0.093(5) 0.062(3) -0.016(3) -0.025(3) 0.032(3)
O15 0.054(3) 0.130(6) 0.046(3) -0.006(3) -0.008(3) -0.019(3)
O18 0.049(3) 0.052(4) 0.140(6) -0.029(4) -0.010(4) 0.004(3)
C27 0.039(3) 0.050(4) 0.034(3) -0.007(3) -0.012(3) 0.012(3)
C28 0.048(4) 0.036(3) 0.035(3) 0.004(3) -0.007(3) 0.009(3)
C29 0.036(3) 0.050(4) 0.045(4) -0.006(3) -0.004(3) -0.003(3)
C30 0.043(4) 0.060(5) 0.038(3) 0.002(3) -0.018(3) 0.004(3)
C31 0.045(4) 0.066(5) 0.041(4) 0.001(3) -0.007(3) -0.010(3)
C32 0.051(4) 0.046(4) 0.035(3) -0.001(3) -0.014(3) 0.009(3)
C33 0.036(3) 0.052(4) 0.035(3) 0.002(3) -0.013(3) -0.003(3)
C34 0.042(3) 0.044(4) 0.044(4) -0.010(3) -0.001(3) -0.002(3)
C35 0.043(3) 0.036(3) 0.030(3) -0.008(2) -0.006(3) 0.001(3)
C36 0.035(3) 0.045(4) 0.037(3) -0.001(3) -0.008(3) 0.000(3)
C37 0.048(4) 0.054(4) 0.035(3) -0.004(3) -0.015(3) 0.011(3)
O14 0.116(6) 0.094(5) 0.094(5) -0.031(4) -0.047(4) -0.022(4)
C39 0.056(4) 0.039(4) 0.047(4) -0.005(3) -0.008(3) 0.009(3)
C40 0.059(4) 0.059(5) 0.040(4) 0.005(3) -0.019(3) 0.001(3)
C41 0.061(4) 0.032(3) 0.041(3) -0.006(3) -0.011(3) 0.007(3)
C42 0.043(3) 0.038(4) 0.045(4) -0.002(3) -0.008(3) -0.009(3)
C43 0.034(3) 0.053(4) 0.046(4) 0.001(3) -0.017(3) -0.001(3)
C44 0.043(4) 0.053(4) 0.055(4) -0.001(3) -0.009(3) -0.011(3)
C45 0.053(4) 0.036(4) 0.047(4) -0.009(3) -0.005(3) 0.000(3)
C47 0.047(4) 0.074(6) 0.040(4) -0.012(3) -0.020(3) 0.004(4)
C48 0.036(3) 0.040(4) 0.063(4) -0.001(3) -0.012(3) -0.003(3)
O13 0.179(8) 0.120(7) 0.113(6) -0.057(5) -0.085(6) -0.010(6)
C50 0.054(4) 0.040(4) 0.038(3) -0.004(3) -0.012(3) 0.001(3)
C51 0.050(4) 0.055(4) 0.039(3) 0.004(3) -0.014(3) -0.007(3)
C52 0.060(4) 0.052(4) 0.046(4) -0.004(3) -0.011(4) 0.014(3)
C53 0.047(4) 0.058(5) 0.047(4) 0.002(3) 0.000(3) -0.012(3)
C54 0.058(4) 0.039(4) 0.043(4) -0.010(3) -0.009(3) 0.005(3)
C55 0.054(4) 0.030(3) 0.041(3) -0.006(3) -0.003(3) -0.001(3)
C56 0.074(5) 0.050(5) 0.070(5) -0.023(4) -0.013(4) 0.002(4)
C57 0.065(5) 0.068(5) 0.044(4) 0.005(4) -0.022(4) 0.012(4)
C58 0.048(4) 0.050(4) 0.059(4) -0.016(3) -0.007(3) 0.004(3)
C60 0.042(4) 0.070(5) 0.054(4) 0.009(4) -0.027(3) -0.006(3)
O17 0.094(4) 0.057(4) 0.060(3) -0.003(3) -0.028(3) 0.017(3)
C92 0.060(4) 0.042(4) 0.050(4) -0.020(3) -0.014(3) 0.010(3)
C91 0.056(4) 0.046(4) 0.065(5) -0.009(4) -0.002(4) 0.010(3)
C90 0.033(3) 0.064(5) 0.081(6) -0.006(4) -0.018(4) -0.004(3)
C89 0.052(4) 0.067(5) 0.054(4) 0.011(4) -0.004(4) -0.014(4)
C88 0.092(7) 0.048(5) 0.094(7) -0.035(5) -0.025(6) 0.029(5)
C87 0.052(4) 0.045(4) 0.061(5) -0.008(3) -0.006(4) -0.003(3)
C86 0.083(6) 0.042(4) 0.070(5) -0.021(4) -0.023(5) 0.004(4)
C85 0.063(5) 0.066(5) 0.038(4) -0.006(3) -0.013(3) 0.018(4)
C84 0.053(4) 0.082(6) 0.037(4) 0.004(4) -0.014(3) 0.015(4)
C83 0.063(5) 0.063(5) 0.080(6) -0.025(4) -0.024(4) 0.017(4)
C82 0.068(5) 0.046(5) 0.076(6) -0.021(4) 0.004(5) 0.006(4)
C81 0.043(4) 0.082(6) 0.068(5) -0.015(5) 0.006(4) -0.012(4)
C80 0.052(4) 0.046(4) 0.078(6) 0.005(4) -0.007(4) -0.018(3)
C79 0.094(7) 0.041(5) 0.088(7) -0.027(4) -0.022(6) 0.004(4)
C78 0.039(4) 0.097(7) 0.049(4) 0.002(4) -0.023(3) -0.001(4)
C77 0.039(4) 0.096(7) 0.089(7) -0.011(6) -0.012(4) -0.015(4)
C76 0.082(6) 0.050(5) 0.070(5) -0.032(4) 0.007(5) -0.006(4)
C75 0.082(6) 0.121(9) 0.042(4) -0.022(5) -0.035(4) 0.027(6)
C74 0.103(8) 0.128(10) 0.036(4) 0.015(5) -0.027(5) 0.024(7)
C73 0.037(4) 0.104(8) 0.102(8) -0.028(6) 0.017(5) -0.010(4)
C72 0.091(7) 0.109(8) 0.045(4) 0.003(5) -0.023(5) 0.024(6)
C71 0.120(9) 0.111(10) 0.053(5) -0.017(6) -0.040(6) 0.036(7)

loop_
_atom_type_symbol
_atom_type_description
_atom_type_scat_dispersion_real
_atom_type_scat_dispersion_imag
_atom_type_scat_source
C C 0.0033 0.0016 'International Tables Vol C Tables 4.2.6.8 and 6.1.1.4'
H H 0.0000 0.0000 'International Tables Vol C Tables 4.2.6.8 and 6.1.1.4'
N N 0.0061 0.0033 'International Tables Vol C Tables 4.2.6.8 and 6.1.1.4'
O O 0.0106 0.0060 'International Tables Vol C Tables 4.2.6.8 and 6.1.1.4'
Cd Cd -0.8075 1.2024 'International Tables Vol C Tables 4.2.6.8 and 6.1.1.4'

loop_
_geom_angle_atom_site_label_1
_geom_angle_atom_site_label_2
_geom_angle_atom_site_label_3
_geom_angle
O8 Cd1 O3 117.28(16)
O8 Cd1 O4 80.89(16)
O3 Cd1 O4 154.48(16)
O8 Cd1 O6 86.48(17)
O3 Cd1 O6 80.98(16)
O4 Cd1 O6 119.88(16)
O8 Cd1 O2 78.82(16)
O3 Cd1 O2 85.48(16)
O4 Cd1 O2 80.57(15)
O6 Cd1 O2 152.70(16)
O8 Cd1 O10 153.56(16)
O3 Cd1 O10 82.75(16)
O4 Cd1 O10 86.72(16)
O6 Cd1 O10 79.57(17)
O2 Cd1 O10 122.16(15)
O8 Cd1 Cd3 49.15(12)
O3 Cd1 Cd3 131.22(12)
O4 Cd1 Cd3 46.66(11)
O6 Cd1 Cd3 131.93(12)
O2 Cd1 Cd3 48.23(11)
O10 Cd1 Cd3 130.88(11)
O8 Cd1 Cd2 133.42(12)
O3 Cd1 Cd2 49.25(12)
O4 Cd1 Cd2 131.49(12)
O6 Cd1 Cd2 50.12(12)
O2 Cd1 Cd2 131.11(11)
O10 Cd1 Cd2 46.71(11)
Cd3 Cd1 Cd2 177.37(2)
O14 Cd2 O7 81.0(3)
O14 Cd2 O10 136.4(2)
O7 Cd2 O10 141.23(18)
O14 Cd2 O12 86.7(2)
O7 Cd2 O12 111.1(2)
O10 Cd2 O12 69.86(16)
O14 Cd2 O1 79.9(2)
O7 Cd2 O1 117.7(2)
O10 Cd2 O1 85.05(18)
O12 Cd2 O1 126.14(19)
O14 Cd2 O3 130.4(2)
O7 Cd2 O3 82.36(19)
O10 Cd2 O3 78.18(15)
O12 Cd2 O3 142.72(16)
O1 Cd2 O3 67.52(16)
O14 Cd2 O6 137.9(2)
O7 Cd2 O6 67.47(17)
O10 Cd2 O6 74.96(15)
O12 Cd2 O6 79.84(18)
O1 Cd2 O6 139.15(17)
O3 Cd2 O6 73.63(15)
O14 Cd2 Cd1 174.9(2)
O7 Cd2 Cd1 98.07(15)
O10 Cd2 Cd1 45.76(11)
O12 Cd2 Cd1 98.32(13)
O1 Cd2 Cd1 96.19(13)
O3 Cd2 Cd1 44.50(10)
O6 Cd2 Cd1 44.94(11)
O13 Cd3 O5 79.1(3)
O13 Cd3 O4 133.9(3)
O5 Cd3 O4 145.04(16)
O13 Cd3 O9 82.7(3)
O5 Cd3 O9 111.0(2)
O4 Cd3 O9 88.21(19)
O13 Cd3 O11 79.2(3)
O5 Cd3 O11 117.2(2)
O4 Cd3 O11 68.64(16)
O9 Cd3 O11 123.4(2)
O13 Cd3 O2 132.7(3)
O5 Cd3 O2 69.47(16)
O4 Cd3 O2 77.27(15)
O9 Cd3 O2 141.06(17)
O11 Cd3 O2 84.70(19)
O13 Cd3 O8 138.3(3)
O5 Cd3 O8 84.42(19)
O4 Cd3 O8 75.99(15)
O9 Cd3 O8 67.91(17)
O11 Cd3 O8 141.75(17)
O2 Cd3 O8 73.54(15)
O13 Cd3 Cd1 177.2(2)
O5 Cd3 Cd1 101.45(13)
O4 Cd3 Cd1 45.02(10)
O9 Cd3 Cd1 99.62(14)
O11 Cd3 Cd1 98.15(14)
O2 Cd3 Cd1 45.66(10)
O8 Cd3 Cd1 44.52(11)
C22 O4 Cd1 120.4(4)
C22 O4 Cd3 119.0(4)
Cd1 O4 Cd3 88.32(14)
C35 O3 Cd1 121.1(4)
C35 O3 Cd2 117.3(4)
Cd1 O3 Cd2 86.24(14)
C20 O2 Cd1 119.0(4)
C20 O2 Cd3 115.1(4)
Cd1 O2 Cd3 86.12(14)
C50 O1 Cd2 120.8(5)
C16 O10 Cd1 115.6(4)
C16 O10 Cd2 117.0(4)
Cd1 O10 Cd2 87.53(15)
C54 O9 Cd3 120.5(4)
C28 O8 Cd1 122.5(4)
C28 O8 Cd3 117.2(4)
Cd1 O8 Cd3 86.32(15)
C47 O7 Cd2 121.6(5)
C27 O6 Cd1 119.4(4)
C27 O6 Cd2 115.4(4)
Cd1 O6 Cd2 84.94(15)
C21 O5 Cd3 119.2(4)
C17 O12 Cd2 117.5(4)
C43 O11 Cd3 118.5(4)
C20 C14 C34 120.9(6)
C20 C14 C55 121.7(6)
C34 C14 C55 117.5(5)
O10 C16 C36 125.1(6)
O10 C16 C17 115.3(6)
C36 C16 C17 119.5(6)
O12 C17 C48 121.9(6)
O12 C17 C16 119.4(6)
C48 C17 C16 118.6(6)
C30 C19 C60 120.1(6)
C30 C19 C43 119.7(6)
C60 C19 C43 120.2(7)
O2 C20 C14 125.0(6)
O2 C20 C21 116.0(6)
C14 C20 C21 118.9(6)
O5 C21 C42 121.0(6)
O5 C21 C20 118.4(6)
C42 C21 C20 120.5(6)
O4 C22 C33 125.2(6)
O4 C22 C43 114.9(6)
C33 C22 C43 119.9(6)
C75 C23 C84 120.9(8)
C75 C23 C47 119.4(9)
C84 C23 C47 119.7(7)
O6 C27 C37 124.9(6)
O6 C27 C47 114.9(6)
C37 C27 C47 120.2(6)
O8 C28 C32 125.8(6)
O8 C28 C54 114.6(6)
C32 C28 C54 119.6(6)
C42 C29 C53 119.8(7)
C42 C29 C34 120.2(6)
C53 C29 C34 119.9(7)
C19 C30 C40 119.3(7)
C19 C30 C51 120.7(6)
C40 C30 C51 119.9(7)
O15 C31 C44 120.1(6)
O15 C31 C36 119.5(7)
C44 C31 C36 120.3(7)
C28 C32 C52 121.1(6)
C28 C32 C37 121.9(6)
C52 C32 C37 117.0(6)
C22 C33 C51 121.2(6)
C22 C33 C36 121.4(6)
C51 C33 C36 117.4(6)
O20 C34 C14 120.7(6)
O20 C34 C29 119.6(6)
C14 C34 C29 119.6(6)
O3 C35 C55 124.5(6)
O3 C35 C50 114.1(5)
C55 C35 C50 121.3(6)
C16 C36 C31 120.9(6)
C16 C36 C33 122.3(6)
C31 C36 C33 116.6(6)
C27 C37 C32 124.1(6)
C27 C37 C85 121.5(6)
C32 C37 C85 114.4(6)
C45 C39 C91 119.5(7)
C45 C39 C52 121.1(6)
C91 C39 C52 119.3(8)
C57 C40 C30 119.4(8)
C57 C40 H40A 120.3
C30 C40 H40A 120.3
C86 C41 C92 120.7(7)
C86 C41 C50 120.8(7)
C92 C41 C50 118.5(6)
C29 C42 C87 119.9(6)
C29 C42 C21 119.6(6)
C87 C42 C21 120.2(6)
O11 C43 C19 122.0(6)
O11 C43 C22 118.8(6)
C19 C43 C22 119.2(6)
C81 C44 C48 119.6(7)
C81 C44 C31 121.0(7)
C48 C44 C31 119.3(6)
C39 C45 C56 120.3(7)
C39 C45 C54 119.7(6)
C56 C45 C54 119.9(7)
O7 C47 C23 121.0(7)
O7 C47 C27 119.5(7)
C23 C47 C27 119.5(7)
C44 C48 C90 119.7(7)
C44 C48 C17 121.0(6)
C90 C48 C17 119.3(7)
O1 C50 C41 120.9(6)
O1 C50 C35 120.0(6)
C41 C50 C35 119.1(6)
O16 C51 C33 120.8(7)
O16 C51 C30 119.9(7)
C33 C51 C30 119.2(6)
O19 C52 C32 121.5(7)
O19 C52 C39 119.6(7)
C32 C52 C39 119.0(7)
C89 C53 C29 119.5(7)
C89 C53 H53A 120.2
C29 C53 H53A 120.2
O9 C54 C45 121.3(6)
O9 C54 C28 119.2(6)
C45 C54 C28 119.5(7)
C35 C55 C58 119.8(6)
C35 C55 C14 123.8(6)
C58 C55 C14 116.3(6)
C76 C56 C45 118.7(9)
C76 C56 H56A 120.7
C45 C56 H56A 120.7
C40 C57 C78 121.6(7)
C40 C57 H57A 119.2
C78 C57 H57A 119.2
O18 C58 C55 120.8(7)
O18 C58 C92 119.2(7)
C55 C58 C92 120.0(7)
C78 C60 C19 119.3(7)
C78 C60 H60A 120.3
C19 C60 H60A 120.3
C83 C92 C41 119.6(7)
C83 C92 C58 119.7(8)
C41 C92 C58 120.7(6)
C39 C91 C82 119.4(8)
C39 C91 H91A 120.3
C82 C91 H91A 120.3
C77 C90 C48 119.4(9)
C77 C90 H90A 120.3
C48 C90 H90A 120.3
C80 C89 C53 120.7(7)
C80 C89 H89A 119.7
C53 C89 H89A 119.7
C79 C88 C83 120.3(8)
C79 C88 H88A 119.9
C83 C88 H88A 119.9
C80 C87 C42 120.0(8)
C80 C87 H87A 120.0
C42 C87 H87A 120.0
C41 C86 C79 120.1(9)
C41 C86 H86A 120.0
C79 C86 H86A 120.0
O17 C85 C37 121.8(7)
O17 C85 C84 120.8(7)
C37 C85 C84 117.4(7)
C72 C84 C23 120.1(9)
C72 C84 C85 118.4(9)
C23 C84 C85 121.5(7)
C92 C83 C88 118.8(9)
C92 C83 H83A 120.6
C88 C83 H83A 120.6
C76 C82 C91 120.6(8)
C76 C82 H82A 119.7
C91 C82 H82A 119.7
C73 C81 C44 119.9(9)
C73 C81 H81A 120.1
C44 C81 H81A 120.1
C87 C80 C89 120.0(7)
C87 C80 H80A 120.0
C89 C80 H80A 120.0
C88 C79 C86 120.5(8)
C88 C79 H79A 119.8
C86 C79 H79A 119.8
C57 C78 C60 120.3(7)
C57 C78 H78A 119.8
C60 C78 H78A 119.8
C73 C77 C90 119.7(8)
C73 C77 H77A 120.1
C90 C77 H77A 120.2
C82 C76 C56 121.4(8)
C82 C76 H76A 119.3
C56 C76 H76A 119.3
C23 C75 C71 119.4(11)
C23 C75 H75A 120.3
C71 C75 H75A 120.3
C71 C74 C72 121.4(9)
C71 C74 H74A 119.3
C72 C74 H74A 119.3
C81 C73 C77 121.6(8)
C81 C73 H73A 119.2
C77 C73 H73A 119.2
C84 C72 C74 117.5(11)
C84 C72 H72A 121.2
C74 C72 H72A 121.2
C74 C71 C75 120.6(10)
C74 C71 H71A 119.7
C75 C71 H71A 119.7
C101 N1 C102 122(2)
C101 N1 C103 130(2)
C102 N1 C103 107(2)
O30 C103 N1 116(3)
O30 C103 H10G 121.8
N1 C103 H10G 121.9
N1 C102 H10A 109.4
N1 C102 H10B 109.5
H10A C102 H10B 109.5
N1 C102 H10C 109.5
H10A C102 H10C 109.5
H10B C102 H10C 109.5
N1 C101 H10D 109.4
N1 C101 H10E 109.5
H10D C101 H10E 109.5
N1 C101 H10F 109.5
H10D C101 H10F 109.5
H10E C101 H10F 109.5

loop_
_geom_bond_atom_site_label_1
_geom_bond_atom_site_label_2
_geom_bond_distance
Cd1 O8 2.241(5)
Cd1 O3 2.242(4)
Cd1 O4 2.257(4)
Cd1 O6 2.263(5)
Cd1 O2 2.287(4)
Cd1 O10 2.289(4)
Cd1 Cd3 3.1898(10)
Cd1 Cd2 3.1914(10)
Cd2 O14 2.246(6)
Cd2 O7 2.311(6)
Cd2 O10 2.325(4)
Cd2 O12 2.343(5)
Cd2 O1 2.354(5)
Cd2 O3 2.423(4)
Cd2 O6 2.459(5)
Cd3 O13 2.249(7)
Cd3 O5 2.309(5)
Cd3 O4 2.321(5)
Cd3 O9 2.339(5)
Cd3 O11 2.377(5)
Cd3 O2 2.384(4)
Cd3 O8 2.418(5)
O4 C22 1.308(8)
O3 C35 1.320(7)
O2 C20 1.313(7)
O1 C50 1.208(8)
O10 C16 1.311(7)
O9 C54 1.229(9)
O8 C28 1.307(7)
O7 C47 1.211(9)
O6 C27 1.300(8)
O5 C21 1.237(8)
O12 C17 1.217(8)
O11 C43 1.214(8)
O16 C51 1.242(9)
C14 C20 1.360(9)
C14 C34 1.464(9)
C14 C55 1.486(9)
C16 C36 1.354(9)
C16 C17 1.511(9)
C17 C48 1.468(10)
O20 C34 1.233(8)
C19 C30 1.388(10)
C19 C60 1.400(9)
C19 C43 1.460(9)
C20 C21 1.509(9)
C21 C42 1.448(9)
C22 C33 1.359(9)
C22 C43 1.510(9)
C23 C75 1.361(11)
C23 C84 1.375(12)
C23 C47 1.475(11)
O19 C52 1.228(10)
O15 C31 1.243(9)
O18 C58 1.238(9)
C27 C37 1.354(10)
C27 C47 1.505(9)
C28 C32 1.364(10)
C28 C54 1.510(10)
C29 C42 1.379(9)
C29 C53 1.382(10)
C29 C34 1.483(10)
C30 C40 1.395(10)
C30 C51 1.479(10)
C31 C44 1.467(10)
C31 C36 1.471(9)
C32 C52 1.461(9)
C32 C37 1.489(10)
C33 C51 1.458(10)
C33 C36 1.480(9)
C35 C55 1.349(9)
C35 C50 1.505(9)
C37 C85 1.494(10)
C39 C45 1.376(11)
C39 C91 1.378(10)
C39 C52 1.485(11)
C40 C57 1.368(11)
C40 H40A 0.9500
C41 C86 1.358(10)
C41 C92 1.387(11)
C41 C50 1.488(9)
C42 C87 1.386(10)
C44 C81 1.377(10)
C44 C48 1.384(11)
C45 C56 1.406(11)
C45 C54 1.460(9)
C48 C90 1.409(9)
C53 C89 1.375(11)
C53 H53A 0.9500
C55 C58 1.462(9)
C56 C76 1.373(12)
C56 H56A 0.9500
C57 C78 1.364(12)
C57 H57A 0.9500
C58 C92 1.492(10)
C60 C78 1.371(11)
C60 H60A 0.9500
O17 C85 1.231(10)
C92 C83 1.366(10)
C91 C82 1.403(12)
C91 H91A 0.9500
C90 C77 1.371(12)
C90 H90A 0.9500
C89 C80 1.375(12)
C89 H89A 0.9500
C88 C79 1.354(14)
C88 C83 1.408(13)
C88 H88A 0.9500
C87 C80 1.365(11)
C87 H87A 0.9500
C86 C79 1.362(12)
C86 H86A 0.9500
C85 C84 1.506(11)
C84 C72 1.380(12)
C83 H83A 0.9500
C82 C76 1.335(14)
C82 H82A 0.9500
C81 C73 1.366(13)
C81 H81A 0.9500
C80 H80A 0.9500
C79 H79A 0.9500
C78 H78A 0.9500
C77 C73 1.369(14)
C77 H77A 0.9500
C76 H76A 0.9500
C75 C71 1.376(14)
C75 H75A 0.9500
C74 C71 1.329(16)
C74 C72 1.411(15)
C74 H74A 0.9500
C73 H73A 0.9500
C72 H72A 0.9500
C71 H71A 0.9500
N1 C101 1.34(3)
N1 C102 1.40(2)
N1 C103 1.39(3)
O33 O36 1.60(4)
O30 C103 1.17(3)
C103 H10G 0.9500
C102 H10A 0.9800
C102 H10B 0.9800
C102 H10C 0.9800
C101 H10D 0.9800
C101 H10E 0.9800
C101 H10F 0.9800
